data_1516742
loop_
_publ_author_name
'Morton, Gillian E.'
'Barrett, Anthony G. M.'

_publ_section_title
;
 Iterative benzyne-furan cycloaddition reactions: studies toward the total
 synthesis of ent-Sch 47554 and ent-Sch 47555.
;
_journal_issue 13
_journal_name_full 'Organic letters'
_journal_page_first 2859
_journal_page_last 2861
_journal_paper_doi 10.1021/ol061007+
_journal_volume 8
_journal_year 2006
_chemical_formula_sum 'C27 H33 F O8'
_chemical_formula_weight 504.53
_chemical_name_systematic
; 
 ? 
;
_space_group_IT_number 5
_symmetry_cell_setting monoclinic
_symmetry_space_group_name_Hall 'C 2y'
_symmetry_space_group_name_H-M 'C 1 2 1'
_atom_sites_solution_hydrogens geom
_atom_sites_solution_primary direct
_atom_sites_solution_secondary difmap
_audit_creation_method SHELXL-97
_cell_angle_alpha 90.00
_cell_angle_beta 92.945(15)
_cell_angle_gamma 90.00
_cell_formula_units_Z 4
_cell_length_a 38.884(7)
_cell_length_b 8.6698(17)
_cell_length_c 7.8123(14)
_cell_measurement_temperature 173(2)
_cell_measurement_theta_max 70.9836
_cell_measurement_theta_min 3.4116
_cell_volume 2630.2(8)
_computing_cell_refinement 'CrysAlis RED, Oxford Diffraction Ltd'
_computing_data_collection 'CrysAlis CCD, Oxford Diffraction Ltd'
_computing_data_reduction 'CrysAlis RED, Oxford Diffraction Ltd'
_computing_molecular_graphics 'Bruker SHELXTL'
_computing_publication_material 'Bruker SHELXTL'
_computing_structure_refinement 'SHELXL-97 (Sheldrick, 1997)'
_computing_structure_solution 'SHELXS-97 (Sheldrick, 1990)'
_diffrn_ambient_temperature 173(2)
_diffrn_detector_area_resol_mean 8.2556
_diffrn_measured_fraction_theta_full 0.980
_diffrn_measured_fraction_theta_max 0.980
_diffrn_measurement_device_type 'OD Xcalibur PX Ultra'
_diffrn_measurement_method \w
_diffrn_radiation_monochromator graphite
_diffrn_radiation_source 'Enhance Ultra (Cu) X-ray Source'
_diffrn_radiation_type CuK\a
_diffrn_radiation_wavelength 1.54248
_diffrn_reflns_av_R_equivalents 0.0755
_diffrn_reflns_av_sigmaI/netI 0.0626
_diffrn_reflns_limit_h_max 47
_diffrn_reflns_limit_h_min -45
_diffrn_reflns_limit_k_max 10
_diffrn_reflns_limit_k_min -10
_diffrn_reflns_limit_l_max 8
_diffrn_reflns_limit_l_min -9
_diffrn_reflns_number 12486
_diffrn_reflns_theta_full 71.10
_diffrn_reflns_theta_max 71.10
_diffrn_reflns_theta_min 4.56
_exptl_absorpt_coefficient_mu 0.818
_exptl_absorpt_correction_T_max 0.97979
_exptl_absorpt_correction_T_min 0.88652
_exptl_absorpt_correction_type 'numeric analytical'
_exptl_crystal_colour Colourless
_exptl_crystal_density_diffrn 1.274
_exptl_crystal_density_method 'not measured'
_exptl_crystal_description 'platy needles'
_exptl_crystal_F_000 1072
_exptl_crystal_size_max 0.17
_exptl_crystal_size_mid 0.13
_exptl_crystal_size_min 0.03
_refine_diff_density_max 0.200
_refine_diff_density_min -0.184
_refine_diff_density_rms 0.043
_refine_ls_abs_structure_details 'Flack H D (1983), Acta Cryst. A39, 876-881'
_refine_ls_abs_structure_Flack 0.2(2)
_refine_ls_extinction_coef 0.00053(12)
_refine_ls_extinction_expression Fc^*^=kFc[1+0.001xFc^2^\l^3^/sin(2\q)]^-1/4^
_refine_ls_extinction_method SHELXL
_refine_ls_goodness_of_fit_ref 0.932
_refine_ls_hydrogen_treatment mixed
_refine_ls_matrix_type full
_refine_ls_number_parameters 327
_refine_ls_number_reflns 4852
_refine_ls_number_restraints 1
_refine_ls_restrained_S_all 0.932
_refine_ls_R_factor_all 0.0860
_refine_ls_R_factor_gt 0.0521
_refine_ls_shift/su_max 0.000
_refine_ls_shift/su_mean 0.000
_refine_ls_structure_factor_coef Fsqd
_refine_ls_weighting_details 'calc w=1/[\s^2^(Fo^2^)+(0.0761P)^2^+0.0000P] where P=(Fo^2^+2Fc^2^)/3'
_refine_ls_weighting_scheme calc
_refine_ls_wR_factor_gt 0.1231
_refine_ls_wR_factor_ref 0.1451
_reflns_number_gt 2768
_reflns_number_total 4852
_reflns_threshold_expression >2sigma(I)
_cod_data_source_file ol061007%2Bsi20060426_010214.cif
_cod_data_source_block Compound_14
_cod_depositor_comments
;
The following automatic conversions were performed:

'_symmetry_cell_setting' value 'Monoclinic' changed to 'monoclinic'
according to
/usr/data/users/saulius/automatic-downloads/retrospective/ACS/lib/dictionaries/cif_core.dic
dictionary named 'cif_core.dic' version 2.4.2 from 2011-04-26.

Automatic conversion script
Id: cif_fix_values 2281 2013-09-26 08:29:07Z andrius 
;
_cod_original_sg_symbol_H-M C2
_cod_database_code 1516742

loop_
_symmetry_equiv_pos_as_xyz
'x, y, z'
'-x, y, -z'
'x+1/2, y+1/2, z'
'-x+1/2, y+1/2, -z'

loop_
_atom_site_label
_atom_site_type_symbol
_atom_site_fract_x
_atom_site_fract_y
_atom_site_fract_z
_atom_site_U_iso_or_equiv
_atom_site_adp_type
_atom_site_occupancy
_atom_site_symmetry_multiplicity
_atom_site_calc_flag
_atom_site_refinement_flags
C1 C 0.12004(9) 0.6688(4) 0.0269(4) 0.0507(9) Uani 1 1 d .
C2 C 0.09582(9) 0.7729(4) -0.0380(4) 0.0481(9) Uani 1 1 d .
C3 C 0.06342(9) 0.7271(4) -0.1101(4) 0.0453(8) Uani 1 1 d .
C4 C 0.03773(10) 0.8323(4) -0.1816(5) 0.0540(10) Uani 1 1 d .
C5 C 0.00737(10) 0.7713(5) -0.2428(5) 0.0603(11) Uani 1 1 d .
F5 F -0.01726(6) 0.8706(3) -0.3108(3) 0.0797(7) Uani 1 1 d .
C6 C -0.00104(10) 0.6149(5) -0.2475(5) 0.0587(10) Uani 1 1 d .
H6A H -0.0228 0.5801 -0.2933 0.070 Uiso 1 1 calc R
C7 C 0.02327(9) 0.5140(4) -0.1834(5) 0.0525(9) Uani 1 1 d .
C8 C 0.05561(9) 0.5665(4) -0.1118(4) 0.0469(9) Uani 1 1 d .
C9 C 0.08006(9) 0.4606(5) -0.0429(5) 0.0549(10) Uani 1 1 d .
H9A H 0.0749 0.3535 -0.0434 0.066 Uiso 1 1 calc R
C10 C 0.11114(9) 0.5113(5) 0.0244(5) 0.0554(10) Uani 1 1 d .
H10A H 0.1272 0.4381 0.0711 0.066 Uiso 1 1 calc R
C11 C 0.15422(9) 0.7229(5) 0.1053(4) 0.0543(9) Uani 1 1 d .
H11A H 0.1571 0.8352 0.0808 0.065 Uiso 1 1 calc R
O12 O 0.15215(6) 0.7013(3) 0.2875(3) 0.0515(6) Uani 1 1 d .
C13 C 0.18160(9) 0.7636(4) 0.3834(5) 0.0513(9) Uani 1 1 d .
H13A H 0.1842 0.8752 0.3544 0.062 Uiso 1 1 calc R
C14 C 0.21323(9) 0.6769(4) 0.3331(4) 0.0509(9) Uani 1 1 d .
H14A H 0.2109 0.5655 0.3636 0.061 Uiso 1 1 calc R
C15 C 0.21783(10) 0.6917(6) 0.1418(5) 0.0722(13) Uani 1 1 d .
H15A H 0.2379 0.6296 0.1094 0.087 Uiso 1 1 calc R
H15B H 0.2222 0.8008 0.1125 0.087 Uiso 1 1 calc R
C16 C 0.18513(9) 0.6349(6) 0.0430(5) 0.0723(13) Uani 1 1 d .
H16A H 0.1871 0.6523 -0.0814 0.087 Uiso 1 1 calc R
H16B H 0.1821 0.5230 0.0622 0.087 Uiso 1 1 calc R
C17 C 0.17442(11) 0.7482(5) 0.5708(5) 0.0664(11) Uani 1 1 d .
H17A H 0.1539 0.8085 0.5951 0.100 Uiso 1 1 calc R
H17B H 0.1942 0.7865 0.6410 0.100 Uiso 1 1 calc R
H17C H 0.1705 0.6394 0.5979 0.100 Uiso 1 1 calc R
O18 O 0.24212(6) 0.7432(3) 0.4327(3) 0.0562(7) Uani 1 1 d .
C19 C 0.26795(10) 0.6369(4) 0.4843(5) 0.0555(10) Uani 1 1 d .
H19A H 0.2565 0.5406 0.5231 0.067 Uiso 1 1 calc R
O20 O 0.28917(6) 0.5976(3) 0.3484(3) 0.0575(7) Uani 1 1 d .
C21 C 0.31346(9) 0.7164(4) 0.3106(5) 0.0561(9) Uani 1 1 d .
H21A H 0.3013 0.8173 0.2945 0.067 Uiso 1 1 calc R
C22 C 0.33948(10) 0.7258(4) 0.4647(5) 0.0562(9) Uani 1 1 d .
H22A H 0.3549 0.6333 0.4694 0.067 Uiso 1 1 calc R
C23 C 0.32123(10) 0.7417(5) 0.6253(5) 0.0602(10) Uani 1 1 d .
H23A H 0.3334 0.7800 0.7249 0.072 Uiso 1 1 calc R
C24 C 0.28805(11) 0.7036(5) 0.6337(5) 0.0620(10) Uani 1 1 d .
H24A H 0.2770 0.7196 0.7379 0.074 Uiso 1 1 calc R
C25 C 0.33014(11) 0.6706(6) 0.1457(5) 0.0737(12) Uani 1 1 d .
H25A H 0.3126 0.6670 0.0513 0.111 Uiso 1 1 calc R
H25B H 0.3408 0.5687 0.1602 0.111 Uiso 1 1 calc R
H25C H 0.3478 0.7465 0.1196 0.111 Uiso 1 1 calc R
O26 O 0.35921(6) 0.8661(3) 0.4380(3) 0.0598(7) Uani 1 1 d .
C27 C 0.39088(10) 0.8746(5) 0.5231(5) 0.0586(10) Uani 1 1 d .
O27 O 0.40238(7) 0.7716(3) 0.6099(4) 0.0729(8) Uani 1 1 d .
C28 C 0.40716(10) 1.0278(5) 0.4934(5) 0.0658(11) Uani 1 1 d .
H28A H 0.4036 1.0956 0.5912 0.099 Uiso 1 1 calc R
H28B H 0.3967 1.0742 0.3888 0.099 Uiso 1 1 calc R
H28C H 0.4319 1.0140 0.4806 0.099 Uiso 1 1 calc R
O29 O 0.10474(6) 0.9284(3) -0.0351(3) 0.0589(7) Uani 1 1 d .
C30 C 0.09472(12) 1.0081(5) 0.1132(6) 0.0769(12) Uani 1 1 d .
H30A H 0.1018 1.1163 0.1067 0.115 Uiso 1 1 calc R
H30B H 0.1058 0.9604 0.2156 0.115 Uiso 1 1 calc R
H30C H 0.0696 1.0026 0.1196 0.115 Uiso 1 1 calc R
O31 O 0.04221(7) 0.9900(3) -0.1840(3) 0.0629(7) Uani 1 1 d .
C32 C 0.05906(11) 1.0430(5) -0.3333(5) 0.0738(12) Uani 1 1 d .
H32A H 0.0614 1.1555 -0.3287 0.111 Uiso 1 1 calc R
H32B H 0.0453 1.0139 -0.4368 0.111 Uiso 1 1 calc R
H32C H 0.0819 0.9957 -0.3359 0.111 Uiso 1 1 calc R
O33 O 0.01895(7) 0.3573(3) -0.1803(4) 0.0655(7) Uani 1 1 d .
C34 C -0.01349(10) 0.2958(5) -0.2472(6) 0.0724(13) Uani 1 1 d .
H34A H -0.0131 0.1831 -0.2377 0.109 Uiso 1 1 calc R
H34B H -0.0172 0.3253 -0.3678 0.109 Uiso 1 1 calc R
H34C H -0.0322 0.3372 -0.1814 0.109 Uiso 1 1 calc R

loop_
_atom_site_aniso_label
_atom_site_aniso_U_11
_atom_site_aniso_U_22
_atom_site_aniso_U_33
_atom_site_aniso_U_23
_atom_site_aniso_U_13
_atom_site_aniso_U_12
C1 0.049(2) 0.061(2) 0.041(2) 0.0070(17) -0.0064(15) -0.0019(18)
C2 0.048(2) 0.051(2) 0.045(2) 0.0018(18) -0.0041(16) -0.0036(18)
C3 0.0429(19) 0.051(2) 0.0410(19) -0.0005(16) -0.0041(14) 0.0061(17)
C4 0.056(2) 0.046(2) 0.059(2) 0.0025(18) -0.0035(18) 0.0043(18)
C5 0.043(2) 0.063(3) 0.074(3) 0.011(2) -0.0136(18) 0.015(2)
F5 0.0581(14) 0.0721(16) 0.1063(19) 0.0104(14) -0.0223(12) 0.0142(13)
C6 0.046(2) 0.070(3) 0.059(2) -0.007(2) -0.0048(17) 0.002(2)
C7 0.049(2) 0.050(2) 0.058(2) 0.0003(19) -0.0033(16) -0.0014(19)
C8 0.045(2) 0.050(2) 0.045(2) 0.0005(16) -0.0010(15) 0.0036(17)
C9 0.053(2) 0.056(2) 0.055(2) 0.0051(18) -0.0068(17) -0.0001(18)
C10 0.048(2) 0.058(2) 0.059(2) 0.011(2) -0.0101(16) 0.0062(19)
C11 0.044(2) 0.065(2) 0.053(2) 0.008(2) -0.0086(15) -0.0116(19)
O12 0.0463(14) 0.0560(15) 0.0516(14) -0.0035(12) -0.0030(10) -0.0051(12)
C13 0.046(2) 0.047(2) 0.059(2) -0.0001(18) -0.0096(16) -0.0112(18)
C14 0.046(2) 0.051(2) 0.054(2) -0.0048(17) -0.0092(16) 0.0007(17)
C15 0.046(2) 0.112(4) 0.058(2) -0.002(2) -0.0033(17) 0.004(2)
C16 0.048(2) 0.121(4) 0.047(2) -0.002(2) -0.0091(17) 0.001(2)
C17 0.070(3) 0.073(3) 0.056(2) -0.006(2) -0.0010(19) -0.017(2)
O18 0.0527(15) 0.0443(13) 0.0697(16) -0.0026(13) -0.0154(12) -0.0006(12)
C19 0.053(2) 0.050(2) 0.062(2) 0.0043(18) -0.0162(18) 0.0001(18)
O20 0.0563(15) 0.0470(14) 0.0681(17) -0.0031(12) -0.0087(13) -0.0023(13)
C21 0.056(2) 0.046(2) 0.065(2) -0.0017(19) -0.0082(18) -0.0021(19)
C22 0.063(2) 0.045(2) 0.059(2) -0.0011(18) -0.0059(18) -0.0027(19)
C23 0.063(3) 0.060(2) 0.055(2) 0.000(2) -0.0215(18) 0.004(2)
C24 0.060(3) 0.068(3) 0.056(2) 0.001(2) -0.0144(17) -0.001(2)
C25 0.071(3) 0.087(3) 0.063(3) -0.012(2) 0.004(2) 0.003(2)
O26 0.0499(15) 0.0544(15) 0.0735(18) 0.0042(14) -0.0122(12) -0.0022(13)
C27 0.054(2) 0.067(3) 0.055(2) -0.004(2) -0.0023(18) 0.001(2)
O27 0.0617(18) 0.075(2) 0.080(2) 0.0056(17) -0.0184(14) 0.0048(16)
C28 0.062(3) 0.076(3) 0.059(2) -0.003(2) 0.0010(18) -0.007(2)
O29 0.0598(16) 0.0541(15) 0.0617(16) 0.0046(14) -0.0065(12) -0.0068(13)
C30 0.090(3) 0.068(3) 0.072(3) -0.013(2) -0.007(2) 0.000(3)
O31 0.0629(18) 0.0522(16) 0.0729(19) 0.0023(14) -0.0042(13) 0.0045(14)
C32 0.079(3) 0.065(3) 0.077(3) 0.018(2) -0.010(2) -0.004(2)
O33 0.0546(16) 0.0566(16) 0.0835(19) -0.0043(15) -0.0135(13) -0.0086(14)
C34 0.052(3) 0.070(3) 0.094(3) -0.013(2) -0.012(2) -0.013(2)

loop_
_atom_type_symbol
_atom_type_description
_atom_type_scat_dispersion_real
_atom_type_scat_dispersion_imag
_atom_type_scat_source
C C 0.0181 0.0091 'International Tables Vol C Tables 4.2.6.8 and 6.1.1.4'
H H 0.0000 0.0000 'International Tables Vol C Tables 4.2.6.8 and 6.1.1.4'
O O 0.0492 0.0322 'International Tables Vol C Tables 4.2.6.8 and 6.1.1.4'
F F 0.0727 0.0534 'International Tables Vol C Tables 4.2.6.8 and 6.1.1.4'

loop_
_geom_angle_atom_site_label_1
_geom_angle_atom_site_label_2
_geom_angle_atom_site_label_3
_geom_angle
C2 C1 C10 117.8(3)
C2 C1 C11 121.0(3)
C10 C1 C11 121.2(3)
C1 C2 O29 117.5(3)
C1 C2 C3 122.7(3)
O29 C2 C3 119.7(3)
C2 C3 C8 117.7(3)
C2 C3 C4 124.3(3)
C8 C3 C4 118.1(3)
C5 C4 O31 119.3(3)
C5 C4 C3 117.5(3)
O31 C4 C3 123.1(3)
C4 C5 F5 117.9(4)
C4 C5 C6 125.9(3)
F5 C5 C6 116.2(3)
C7 C6 C5 117.2(3)
C6 C7 O33 124.0(3)
C6 C7 C8 121.3(3)
O33 C7 C8 114.6(3)
C9 C8 C7 120.4(3)
C9 C8 C3 119.6(3)
C7 C8 C3 120.0(3)
C10 C9 C8 120.3(4)
C9 C10 C1 121.9(3)
O12 C11 C1 105.5(3)
O12 C11 C16 109.6(3)
C1 C11 C16 114.0(3)
C13 O12 C11 112.4(2)
O12 C13 C17 106.8(3)
O12 C13 C14 108.3(3)
C17 C13 C14 113.7(3)
O18 C14 C13 106.3(3)
O18 C14 C15 111.5(3)
C13 C14 C15 110.6(3)
C14 C15 C16 109.3(3)
C11 C16 C15 109.0(4)
C19 O18 C14 114.5(3)
O18 C19 O20 112.1(3)
O18 C19 C24 107.9(3)
O20 C19 C24 112.2(3)
C19 O20 C21 113.2(3)
O20 C21 C25 107.4(3)
O20 C21 C22 106.9(3)
C25 C21 C22 112.6(3)
O26 C22 C23 108.8(3)
O26 C22 C21 105.2(3)
C23 C22 C21 110.2(3)
C24 C23 C22 121.7(3)
C23 C24 C19 121.8(4)
C27 O26 C22 116.2(3)
O27 C27 O26 122.4(4)
O27 C27 C28 127.1(4)
O26 C27 C28 110.5(3)
C2 O29 C30 113.9(3)
C4 O31 C32 112.9(3)
C7 O33 C34 117.8(3)

loop_
_geom_bond_atom_site_label_1
_geom_bond_atom_site_label_2
_geom_bond_distance
C1 C2 1.382(5)
C1 C10 1.409(5)
C1 C11 1.510(5)
C2 O29 1.392(4)
C2 C3 1.410(5)
C3 C8 1.425(5)
C3 C4 1.444(5)
C4 C5 1.358(5)
C4 O31 1.378(4)
C5 F5 1.374(4)
C5 C6 1.395(6)
C6 C7 1.364(5)
C7 O33 1.369(4)
C7 C8 1.425(5)
C8 C9 1.409(5)
C9 C10 1.366(5)
C11 O12 1.442(4)
C11 C16 1.524(6)
O12 C13 1.441(4)
C13 C17 1.511(5)
C13 C14 1.511(5)
C14 O18 1.452(4)
C14 C15 1.520(5)
C15 C16 1.534(5)
O18 C19 1.407(4)
C19 O20 1.419(5)
C19 C24 1.488(5)
O20 C21 1.438(4)
C21 C25 1.524(5)
C21 C22 1.534(5)
C22 O26 1.459(4)
C22 C23 1.479(5)
C23 C24 1.337(5)
O26 C27 1.371(4)
C27 O27 1.194(5)
C27 C28 1.494(6)
O29 C30 1.421(5)
O31 C32 1.442(5)
O33 C34 1.443(4)
